data_4127893
loop_
_publ_author_name
'Lysova, Anna A.'
'Samsonenko, Denis G.'
'Dorovatovskii, Pavel V.'
'Lazarenko, Vladimir A.'
'Khrustalev, Victor N.'
'Kovalenko, Konstantin A.'
'Dybtsev, Danil N.'
'Fedin, Vladimir P.'

_publ_section_title
;
 Tuning the Molecular and Cationic Affinity in a Series of Multifunctional
 Metal-Organic Frameworks Based on Dodecanuclear Zn(II) Carboxylate
 Wheels.
;
_journal_issue 43
_journal_name_full 'Journal of the American Chemical Society'
_journal_page_first 17260
_journal_page_last 17269
_journal_paper_doi 10.1021/jacs.9b08322
_journal_volume 141
_journal_year 2019
_chemical_formula_sum 'C28 H30 N2 O12 S2 Zn4'
_chemical_formula_weight 912.14
_space_group_crystal_system trigonal
_space_group_IT_number 166
_space_group_name_Hall '-R 3 2"'
_space_group_name_H-M_alt 'R -3 m :H'
_symmetry_space_group_name_Hall '-R 3 2"'
_symmetry_space_group_name_H-M 'R -3 m :H'
_atom_sites_solution_hydrogens geom
_atom_sites_solution_primary dual
_atom_sites_solution_secondary difmap
_audit_creation_method SHELXL-2018/3
_cell_angle_alpha 90
_cell_angle_beta 90
_cell_angle_gamma 120
_cell_formula_units_Z 9
_cell_length_a 31.514(4)
_cell_length_b 31.514(4)
_cell_length_c 11.918(2)
_cell_measurement_reflns_used 20553
_cell_measurement_temperature 100(2)
_cell_measurement_theta_max 28.5
_cell_measurement_theta_min 4.1
_cell_volume 10250(3)
_computing_cell_refinement 'XDS (Kabsch, 2010)'
_computing_data_collection 'Marccd (Doyle, 2011)'
_computing_data_reduction 'XDS (Kabsch, 2010)'
_computing_molecular_graphics 'ShelXle (H\"ubschle, 2011)'
_computing_publication_material 'CIFTAB (Sheldrick, 2015)'
_computing_structure_refinement 'SHELXL-2018 (Sheldrick, 2015)'
_computing_structure_solution 'SHELXT-2018 (Sheldrick, 2015)'
_diffrn_ambient_temperature 100(2)
_diffrn_detector_area_resol_mean 12.4
_diffrn_measured_fraction_theta_full 0.985
_diffrn_measured_fraction_theta_max 0.986
_diffrn_measurement_device_type 'Rayonix SX-165 CCD'
_diffrn_measurement_method '\f scan'
_diffrn_radiation_monochromator 'Double Crystal Monochromator'
_diffrn_radiation_source synchrotron
_diffrn_radiation_type synchrotron
_diffrn_radiation_wavelength 0.79272
_diffrn_reflns_av_R_equivalents 0.0384
_diffrn_reflns_av_unetI/netI 0.0134
_diffrn_reflns_Laue_measured_fraction_full 0.985
_diffrn_reflns_Laue_measured_fraction_max 0.986
_diffrn_reflns_limit_h_max 37
_diffrn_reflns_limit_h_min -35
_diffrn_reflns_limit_k_max 37
_diffrn_reflns_limit_k_min -37
_diffrn_reflns_limit_l_max 14
_diffrn_reflns_limit_l_min -14
_diffrn_reflns_number 40062
_diffrn_reflns_point_group_measured_fraction_full 0.985
_diffrn_reflns_point_group_measured_fraction_max 0.986
_diffrn_reflns_theta_full 28.401
_diffrn_reflns_theta_max 28.521
_diffrn_reflns_theta_min 4.162
_diffrn_source synchrotron
_exptl_absorpt_coefficient_mu 2.981
_exptl_absorpt_correction_T_max 1.000
_exptl_absorpt_correction_T_min 0.863
_exptl_absorpt_correction_type multi-scan
_exptl_absorpt_process_details 'XDS (Kabsch, 2010)'
_exptl_crystal_colour colorless
_exptl_crystal_density_diffrn 1.330
_exptl_crystal_description stick
_exptl_crystal_F_000 4140
_exptl_crystal_size_max 0.10
_exptl_crystal_size_mid 0.05
_exptl_crystal_size_min 0.03
_refine_diff_density_max 1.496
_refine_diff_density_min -0.650
_refine_diff_density_rms 0.119
_refine_ls_extinction_coef 0.0017(3)
_refine_ls_extinction_expression Fc^*^=kFc[1+0.001xFc^2^\l^3^/sin(2\q)]^-1/4^
_refine_ls_extinction_method 'SHELXL-2018/3 (Sheldrick 2018)'
_refine_ls_goodness_of_fit_ref 1.051
_refine_ls_hydrogen_treatment constr
_refine_ls_matrix_type full
_refine_ls_number_parameters 227
_refine_ls_number_reflns 2189
_refine_ls_number_restraints 294
_refine_ls_restrained_S_all 1.055
_refine_ls_R_factor_all 0.0754
_refine_ls_R_factor_gt 0.0730
_refine_ls_shift/su_max 0.002
_refine_ls_shift/su_mean 0.000
_refine_ls_structure_factor_coef Fsqd
_refine_ls_weighting_details 'w=1/[\s^2^(Fo^2^)+(0.1387P)^2^+88.0000P] where P=(Fo^2^+2Fc^2^)/3'
_refine_ls_weighting_scheme calc
_refine_ls_wR_factor_gt 0.2183
_refine_ls_wR_factor_ref 0.2204
_reflns_Friedel_coverage 0.000
_reflns_number_gt 2040
_reflns_number_total 2189
_reflns_threshold_expression 'I > 2\s(I)'
_cod_data_source_file ja9b08322_si_007.cif
_cod_data_source_block ALEGbenz
_cod_database_code 4127893
_shelx_shelxl_version_number 2018/3
_shelx_space_group_comment
;
The symmetry employed for this shelxl refinement is uniquely defined
by the following loop, which should always be used as a source of
symmetry information in preference to the above space-group names.
They are only intended as comments.
;
_shelx_estimated_absorpt_t_min 0.755
_shelx_estimated_absorpt_t_max 0.916

loop_
_space_group_symop_operation_xyz
'x, y, z'
'-y, x-y, z'
'-x+y, -x, z'
'y, x, -z'
'x-y, -y, -z'
'-x, -x+y, -z'
'x+2/3, y+1/3, z+1/3'
'-y+2/3, x-y+1/3, z+1/3'
'-x+y+2/3, -x+1/3, z+1/3'
'y+2/3, x+1/3, -z+1/3'
'x-y+2/3, -y+1/3, -z+1/3'
'-x+2/3, -x+y+1/3, -z+1/3'
'x+1/3, y+2/3, z+2/3'
'-y+1/3, x-y+2/3, z+2/3'
'-x+y+1/3, -x+2/3, z+2/3'
'y+1/3, x+2/3, -z+2/3'
'x-y+1/3, -y+2/3, -z+2/3'
'-x+1/3, -x+y+2/3, -z+2/3'
'-x, -y, -z'
'y, -x+y, -z'
'x-y, x, -z'
'-y, -x, z'
'-x+y, y, z'
'x, x-y, z'
'-x+2/3, -y+1/3, -z+1/3'
'y+2/3, -x+y+1/3, -z+1/3'
'x-y+2/3, x+1/3, -z+1/3'
'-y+2/3, -x+1/3, z+1/3'
'-x+y+2/3, y+1/3, z+1/3'
'x+2/3, x-y+1/3, z+1/3'
'-x+1/3, -y+2/3, -z+2/3'
'y+1/3, -x+y+2/3, -z+2/3'
'x-y+1/3, x+2/3, -z+2/3'
'-y+1/3, -x+2/3, z+2/3'
'-x+y+1/3, y+2/3, z+2/3'
'x+1/3, x-y+2/3, z+2/3'

loop_
_atom_site_label
_atom_site_type_symbol
_atom_site_fract_x
_atom_site_fract_y
_atom_site_fract_z
_atom_site_U_iso_or_equiv
_atom_site_adp_type
_atom_site_occupancy
_atom_site_site_symmetry_order
_atom_site_calc_flag
_atom_site_refinement_flags_posn
_atom_site_refinement_flags_adp
_atom_site_refinement_flags_occupancy
_atom_site_disorder_assembly
_atom_site_disorder_group
Zn1 Zn 0.78748(2) 0.57495(3) 0.36571(7) 0.0473(4) Uani 1 2 d DS T P . .
Zn2 Zn 0.6621(2) 0.52867(12) 0.3475(5) 0.0518(10) Uani 0.5 1 d D U P A -1
O11 O 0.75867(17) 0.60603(19) 0.4689(4) 0.0724(13) Uani 1 1 d D U . . .
O12 O 0.6754(3) 0.5765(4) 0.4673(9) 0.062(2) Uani 0.5 1 d D U P . .
O12' O 0.6811(3) 0.5794(5) 0.4410(10) 0.065(3) Uani 0.5 1 d D U P . .
C11 C 0.71959(17) 0.6046(2) 0.4958(5) 0.0605(14) Uani 1 1 d D U . . .
C12 C 0.7228(2) 0.6381(2) 0.5875(5) 0.0566(13) Uani 1 1 d . U . . .
C13 C 0.6892(3) 0.6505(3) 0.6233(6) 0.0762(19) Uani 1 1 d . . . . .
H13 H 0.657566 0.637655 0.590838 0.091 Uiso 1 1 calc R U . . .
S1 S 0.77513(7) 0.666667 0.666667 0.0594(6) Uani 1 2 d S T P . .
N1 N 0.81653(12) 0.6331(2) 0.2441(5) 0.0581(16) Uani 1 2 d DS TU P . .
C1 C 0.7880(5) 0.6168(5) 0.1413(9) 0.087(3) Uani 0.5 1 d D U P . .
H1A H 0.752908 0.603064 0.159775 0.104 Uiso 0.5 1 calc R U P A .
H1B H 0.791914 0.590273 0.107402 0.104 Uiso 0.5 1 calc R U P . .
C2 C 0.8669(4) 0.6522(5) 0.2230(9) 0.074(3) Uani 0.5 1 d D U P . .
H2A H 0.874192 0.625075 0.218968 0.089 Uiso 0.5 1 calc R U P A .
H2B H 0.886381 0.674196 0.285164 0.089 Uiso 0.5 1 calc R U P . .
C3 C 0.8112(5) 0.6744(4) 0.2801(11) 0.076(3) Uani 0.5 1 d D U P . .
H3A H 0.825949 0.685731 0.355285 0.091 Uiso 0.5 1 calc R U P A .
H3B H 0.776045 0.664509 0.284498 0.091 Uiso 0.5 1 calc R U P . .
O1M O 0.7209(2) 0.5250(4) 0.3207(9) 0.064(2) Uani 0.5 1 d D U P A -1
O2M O 0.8024(3) 0.5317(4) 0.2765(8) 0.062(2) Uani 0.5 1 d D U P A -1
C1M C 0.7213(6) 0.4810(6) 0.2847(16) 0.071(3) Uani 0.5 1 d . U P A -1
H1M1 H 0.692845 0.461518 0.235024 0.085 Uiso 0.5 1 calc R U P A -1
H1M2 H 0.718019 0.460722 0.351161 0.085 Uiso 0.5 1 calc R U P A -1
C2M C 0.7665(5) 0.4932(5) 0.2249(13) 0.065(3) Uani 0.5 1 d . U P A -1
H2M1 H 0.772540 0.465241 0.227026 0.078 Uiso 0.5 1 calc R U P A -1
H2M2 H 0.764278 0.501134 0.145504 0.078 Uiso 0.5 1 calc R U P A -1
C1B C 0.6763(14) 0.3600(18) 0.492(2) 0.086(6) Uani 0.1667 1 d D U P B -1
H1B1 H 0.663307 0.366377 0.426891 0.103 Uiso 0.1667 1 calc R U P B -1
C2B C 0.6797(13) 0.3185(17) 0.499(2) 0.092(6) Uani 0.1667 1 d D U P B -1
H2B1 H 0.669067 0.296026 0.438172 0.110 Uiso 0.1667 1 calc R U P B -1
C3B C 0.6984(16) 0.3092(14) 0.593(3) 0.096(7) Uani 0.1667 1 d D U P B -1
H3B1 H 0.700761 0.280396 0.598085 0.116 Uiso 0.1667 1 calc R U P B -1
C4B C 0.7137(13) 0.3415(12) 0.681(2) 0.094(9) Uani 0.1667 1 d D U P B -1
H4B H 0.726753 0.335111 0.746594 0.113 Uiso 0.1667 1 calc R U P B -1
C5B C 0.7103(13) 0.3830(12) 0.674(3) 0.091(8) Uani 0.1667 1 d D U P B -1
H5B H 0.720884 0.405406 0.735282 0.109 Uiso 0.1667 1 calc R U P B -1
C6B C 0.6916(17) 0.3922(14) 0.580(4) 0.089(7) Uani 0.1667 1 d D U P B -1
H6B H 0.689239 0.421065 0.575307 0.107 Uiso 0.1667 1 calc R U P B -1
C1C C 0.666667 0.5468(11) -0.166667 0.051(5) Uani 0.1667 2 d DS TU P . .
H1C H 0.666663 0.576950 -0.166670 0.061 Uiso 0.1667 2 calc R U P . .
C2C C 0.6789(10) 0.5324(9) -0.069(2) 0.057(5) Uani 0.1667 1 d D U P . .
H2C H 0.687092 0.551975 -0.003573 0.068 Uiso 0.1667 1 calc R U P . .
C3C C 0.6788(10) 0.4889(8) -0.070(2) 0.062(5) Uani 0.1667 1 d D U P . .
H3C H 0.687043 0.477596 -0.004063 0.075 Uiso 0.1667 1 calc R U P . .
C4C C 0.666667 0.4619(13) -0.166667 0.062(6) Uani 0.1667 2 d DS TU P . .
H4C H 0.666663 0.431789 -0.166661 0.075 Uiso 0.1667 2 calc R U P . .

loop_
_atom_site_aniso_label
_atom_site_aniso_U_11
_atom_site_aniso_U_22
_atom_site_aniso_U_33
_atom_site_aniso_U_23
_atom_site_aniso_U_13
_atom_site_aniso_U_12
Zn1 0.0526(6) 0.0338(6) 0.0492(6) -0.0035(3) -0.00175(16) 0.0169(3)
Zn2 0.040(2) 0.0565(11) 0.057(3) -0.0082(10) -0.0121(14) 0.0224(13)
O11 0.061(2) 0.074(3) 0.064(2) -0.023(2) 0.0013(18) 0.021(2)
O12 0.059(4) 0.074(4) 0.046(4) -0.009(3) -0.012(3) 0.029(3)
O12' 0.063(3) 0.076(4) 0.050(4) -0.012(3) -0.013(3) 0.030(3)
C11 0.064(3) 0.062(3) 0.048(2) -0.001(2) -0.007(2) 0.026(2)
C12 0.059(3) 0.067(3) 0.043(2) -0.003(2) -0.006(2) 0.031(2)
C13 0.061(4) 0.096(5) 0.075(4) -0.007(4) -0.010(3) 0.042(4)
S1 0.0575(9) 0.0690(13) 0.0556(11) -0.0171(9) -0.0085(5) 0.0345(7)
N1 0.074(3) 0.041(3) 0.048(3) 0.006(3) 0.0031(13) 0.0206(15)
C1 0.091(6) 0.065(5) 0.068(5) 0.024(5) -0.005(5) 0.012(5)
C2 0.076(5) 0.068(5) 0.077(6) 0.033(5) 0.014(5) 0.035(4)
C3 0.094(6) 0.055(5) 0.071(5) 0.016(4) 0.022(5) 0.032(5)
O1M 0.056(3) 0.061(3) 0.072(5) -0.028(4) -0.002(3) 0.027(3)
O2M 0.066(4) 0.059(4) 0.057(5) -0.020(4) -0.007(4) 0.029(4)
C1M 0.068(5) 0.057(5) 0.078(6) -0.021(5) -0.006(5) 0.024(4)
C2M 0.072(5) 0.050(5) 0.068(6) -0.023(5) -0.005(4) 0.026(4)
C1B 0.099(15) 0.054(13) 0.118(13) 0.012(14) -0.028(15) 0.047(14)
C2B 0.101(16) 0.057(13) 0.118(13) 0.010(15) -0.027(14) 0.040(13)
C3B 0.105(16) 0.060(13) 0.120(14) 0.009(15) -0.026(14) 0.038(14)
C4B 0.105(15) 0.057(14) 0.122(14) 0.008(14) -0.023(14) 0.043(13)
C5B 0.106(15) 0.053(13) 0.121(14) 0.013(13) -0.024(14) 0.045(13)
C6B 0.103(15) 0.053(13) 0.121(14) 0.012(13) -0.026(15) 0.047(13)
C1C 0.083(15) 0.038(8) 0.048(11) 0.000(5) 0.000(11) 0.041(8)
C2C 0.086(15) 0.044(7) 0.052(10) 0.000(6) 0.000(10) 0.041(8)
C3C 0.089(15) 0.050(8) 0.057(10) 0.002(6) 0.001(10) 0.041(8)
C4C 0.089(15) 0.052(9) 0.060(11) 0.001(5) 0.002(11) 0.044(8)

loop_
_atom_type_symbol
_atom_type_description
_atom_type_scat_dispersion_real
_atom_type_scat_dispersion_imag
_atom_type_scat_source
C C 0.0047 0.0021 'International Tables Vol C Tables 4.2.6.8 and 6.1.1.4'
H H 0.0000 0.0000 'International Tables Vol C Tables 4.2.6.8 and 6.1.1.4'
N N 0.0086 0.0042 'International Tables Vol C Tables 4.2.6.8 and 6.1.1.4'
O O 0.0148 0.0078 'International Tables Vol C Tables 4.2.6.8 and 6.1.1.4'
S S 0.1471 0.1544 'International Tables Vol C Tables 4.2.6.8 and 6.1.1.4'
Zn Zn 0.2262 1.7763 'International Tables Vol C Tables 4.2.6.8 and 6.1.1.4'

loop_
_geom_angle_atom_site_label_1
_geom_angle_atom_site_label_2
_geom_angle_atom_site_label_3
_geom_angle
_geom_angle_site_symmetry_1
_geom_angle_site_symmetry_3
O11 Zn1 O11 86.2(3) . 23_655
O11 Zn1 N1 95.7(2) . .
O11 Zn1 N1 95.7(2) 23_655 .
O1M Zn1 O11 89.8(3) . .
O1M Zn1 O11 155.1(4) . 23_655
O1M Zn1 N1 109.2(4) . .
O2M Zn1 O11 100.1(3) . 23_655
O2M Zn1 O11 167.4(4) . .
O2M Zn1 N1 94.5(4) . .
O2M Zn1 O1M 80.0(3) . .
O12 Zn2 O12' 97.2(3) . 18_655
O1M Zn2 O12 108.7(5) . .
O1M Zn2 O12' 110.2(5) . 18_655
O2M Zn2 O12 107.0(5) 33_545 .
O2M Zn2 O12' 114.5(5) 33_545 18_655
O2M Zn2 O1M 117.1(4) 33_545 .
C11 O11 Zn1 143.2(4) . .
Zn2 O12 Zn2 9.7(2) . 18_655
C11 O12 Zn2 110.7(6) . 18_655
C11 O12 Zn2 118.1(8) . .
C11 O12' Zn2 126.8(9) . 18_655
O11 C11 O12 132.4(7) . .
O11 C11 O12' 120.9(7) . .
O11 C11 C12 116.5(5) . .
O12 C11 C12 110.8(6) . .
O12' C11 O12 15.9(9) . .
O12' C11 C12 122.3(7) . .
C11 C12 S1 118.9(4) . .
C13 C12 C11 130.1(5) . .
C13 C12 S1 111.0(5) . .
C12 C13 H13 123.3 . .
C13 C13 C12 113.4(4) 11_566 .
C13 C13 H13 123.3 11_566 .
C12 S1 C12 91.2(4) . 11_566
C1 N1 Zn1 110.1(6) . .
C1 N1 Zn1 110.1(6) 23_655 .
C1 N1 C1 52.5(12) 23_655 .
C1 N1 C3 103.6(7) . .
C1 N1 C3 103.6(7) 23_655 23_655
C1 N1 C3 137.1(8) . 23_655
C1 N1 C3 137.1(8) 23_655 .
C2 N1 Zn1 113.2(4) . .
C2 N1 Zn1 113.2(4) 23_655 .
C2 N1 C1 63.9(9) . 23_655
C2 N1 C1 63.9(9) 23_655 .
C2 N1 C1 111.5(8) . .
C2 N1 C1 111.5(8) 23_655 23_655
C2 N1 C2 131.5(10) . 23_655
C2 N1 C3 41.7(8) . 23_655
C2 N1 C3 41.7(8) 23_655 .
C2 N1 C3 106.2(8) . .
C2 N1 C3 106.2(8) 23_655 23_655
C3 N1 Zn1 111.9(6) . .
C3 N1 Zn1 111.9(6) 23_655 .
C3 N1 C3 68.4(11) 23_655 .
N1 C1 H1A 109.0 . .
N1 C1 H1B 109.0 . .
N1 C1 C2 91.8(7) . 25_665
N1 C1 C3 113.0(9) . 11_565
H1A C1 H1B 107.8 . .
C2 C1 H1A 95.1 25_665 .
C2 C1 H1B 141.2 25_665 .
C3 C1 H1A 109.0 11_565 .
C3 C1 H1B 109.0 11_565 .
C3 C1 C2 32.5(7) 11_565 25_665
N1 C2 C1 93.9(7) . 25_665
N1 C2 C2 109.9(5) . 11_565
N1 C2 H2A 109.7 . .
N1 C2 H2B 109.7 . .
N1 C2 H3B 117.6(11) . 23_655
C1 C2 H2A 154.5 25_665 .
C1 C2 H2B 71.1 25_665 .
C1 C2 H3B 89.7(12) 25_665 23_655
C2 C2 C1 50.6(8) 11_565 25_665
C2 C2 H2A 109.7 11_565 .
C2 C2 H2B 109.7 11_565 .
C2 C2 H3B 119.3(13) 11_565 23_655
H2A C2 H2B 108.2 . .
H2A C2 H3B 87.9 . 23_655
H2B C2 H3B 20.3 . 23_655
N1 C3 C1 107.9(8) . 11_565
N1 C3 H2B 125.3(16) . 23_655
N1 C3 H3A 110.1 . .
N1 C3 H3B 110.1 . .
C1 C3 H2B 100.0(12) 11_565 23_655
C1 C3 H3A 110.1 11_565 .
C1 C3 H3B 110.1 11_565 .
H3A C3 H2B 102.6 . 23_655
H3A C3 H3B 108.4 . .
H3B C3 H2B 15.5 . 23_655
Zn2 O1M Zn1 125.2(5) . .
C1M O1M Zn1 109.3(7) . .
C1M O1M Zn2 124.6(7) . .
Zn2 O2M Zn1 114.1(5) 32 .
C2M O2M Zn1 119.8(8) . .
C2M O2M Zn2 121.4(8) . 32
O1M C1M H1M1 109.4 . .
O1M C1M H1M2 109.4 . .
O1M C1M C2M 111.3(12) . .
H1M1 C1M H1M2 108.0 . .
C2M C1M H1M1 109.4 . .
C2M C1M H1M2 109.4 . .
O2M C2M C1M 106.7(11) . .
O2M C2M H2M1 110.4 . .
O2M C2M H2M2 110.4 . .
C1M C2M H2M1 110.4 . .
C1M C2M H2M2 110.4 . .
H2M1 C2M H2M2 108.6 . .
C2B C1B H1B1 120.0 . .
C6B C1B H1B1 120.0 . .
C6B C1B C2B 120.1(5) . .
C1B C2B H2B1 120.0 . .
C3B C2B C1B 120.0(4) . .
C3B C2B H2B1 120.0 . .
C2B C3B H3B1 120.0 . .
C2B C3B C4B 120.0(4) . .
C4B C3B H3B1 120.0 . .
C3B C4B H4B 120.0 . .
C3B C4B C5B 120.0(4) . .
C5B C4B H4B 120.0 . .
C4B C5B H5B 120.0 . .
C6B C5B C4B 120.0(5) . .
C6B C5B H5B 120.0 . .
C1B C6B C5B 120.0(4) . .
C1B C6B H6B 120.0 . .
C5B C6B H6B 120.0 . .
C2C C1C H1C 118.2 . .
C2C C1C H1C 118.2 18_654 .
C2C C1C C2C 124(4) . 18_654
C1C C2C H2C 121.1 . .
C1C C2C C3C 118(3) . .
C3C C2C H2C 121.1 . .
C2C C3C H3C 120.5 . .
C4C C3C C2C 119(3) . .
C4C C3C H3C 120.5 . .
C3C C4C C3C 123(4) 18_654 .
C3C C4C H4C 118.7 . .
C3C C4C H4C 118.7 18_654 .

loop_
_geom_bond_atom_site_label_1
_geom_bond_atom_site_label_2
_geom_bond_distance
_geom_bond_site_symmetry_2
Zn1 O11 2.045(5) .
Zn1 O11 2.045(5) 23_655
Zn1 N1 2.148(7) .
Zn1 O1M 1.966(6) .
Zn1 O2M 1.961(6) .
Zn2 O12 1.962(8) .
Zn2 O12' 1.966(8) 18_655
Zn2 O1M 1.941(6) .
Zn2 O2M 1.924(7) 33_545
O11 C11 1.252(6) .
O12 C11 1.267(8) .
O12' C11 1.252(8) .
C11 C12 1.488(9) .
C12 C13 1.368(10) .
C12 S1 1.713(6) .
C13 C13 1.360(15) 11_566
C13 H13 0.9500 .
N1 C1 1.453(10) .
N1 C1 1.453(10) 23_655
N1 C2 1.411(10) .
N1 C2 1.411(10) 23_655
N1 C3 1.460(10) .
N1 C3 1.460(10) 23_655
C1 H1A 0.9900 .
C1 H1B 0.9900 .
C1 C2 1.91(2) 25_665
C1 C3 1.567(14) 11_565
C2 C2 1.559(15) 11_565
C2 H2A 0.9900 .
C2 H2B 0.9900 .
C2 H3B 0.941(12) 23_655
C3 H3A 0.9900 .
C3 H3B 0.9900 .
O1M C1M 1.456(17) .
O2M C2M 1.325(16) .
C1M H1M1 0.9900 .
C1M H1M2 0.9900 .
C1M C2M 1.464(18) .
C2M H2M1 0.9900 .
C2M H2M2 0.9900 .
C1B H1B1 0.9500 .
C1B C2B 1.367(14) .
C1B C6B 1.365(14) .
C2B H2B1 0.9500 .
C2B C3B 1.366(14) .
C3B H3B1 0.9500 .
C3B C4B 1.366(14) .
C4B H4B 0.9500 .
C4B C5B 1.367(14) .
C5B H5B 0.9500 .
C5B C6B 1.366(14) .
C6B H6B 0.9500 .
C1C H1C 0.9500 .
C1C C2C 1.368(14) .
C1C C2C 1.368(14) 18_654
C2C H2C 0.9500 .
C2C C3C 1.371(14) .
C3C H3C 0.9500 .
C3C C4C 1.368(14) .
C4C H4C 0.9500 .
